data_1536430
loop_
_publ_author_name
'Dinh, Q.T.'
'Richter, M.'
'Niquet, E.'
'Straehle, J.'

_publ_section_title
;
 Synthese und Struktur von Mo2 N Cl7
;
_journal_name_full 'Zeitschrift fuer Anorganische und Allgemeine Chemie'
_journal_page_first 1255
_journal_page_last 1258
_journal_volume 628
_journal_year 2002
_chemical_formula_sum 'Cl7 Mo2 N'
_chemical_name_systematic 'Mo2 N Cl7'
_space_group_IT_number 2
_symmetry_space_group_name_Hall '-P 1'
_symmetry_space_group_name_H-M 'P -1'
_cell_angle_alpha 103.13
_cell_angle_beta 109.83
_cell_angle_gamma 98.58
_cell_formula_units_Z 4
_cell_length_a 9.057
_cell_length_b 9.754
_cell_length_c 12.834
_cell_volume 1006.495
_citation_journal_id_ASTM ZAACAB
_cod_data_source_file Dinh_ZAACAB_2002_544.cif
_cod_data_source_block Cl7Mo2N1
_cod_original_cell_volume 1006.494
_cod_original_formula_sum 'Cl7 Mo2 N1'
_cod_database_code 1536430

loop_
_symmetry_equiv_pos_as_xyz
x,y,z
-x,-y,-z

loop_
_atom_site_label
_atom_site_type_symbol
_atom_site_fract_x
_atom_site_fract_y
_atom_site_fract_z
_atom_site_occupancy
_atom_site_U_iso_or_equiv
Mo2 Mo+5 0.85645 0.57376 0.67688 1 0.0
N2 N-3 0.749 0.5029 0.7484 1 0.0
Cl5 Cl-1 0.7495 0.7835 0.6907 1 0.0
Cl14 Cl-1 0.5979 0.0043 0.9034 1 0.0
Cl7 Cl-1 0.6791 0.4561 0.4944 1 0.0
Cl13 Cl-1 0.4244 -0.0747 0.6035 1 0.0
Cl3 Cl-1 1.0255 0.7258 0.584 1 0.0
Cl2 Cl-1 1.0548 1.0832 0.898 1 0.0
Cl8 Cl-1 0.4845 0.5886 0.8098 1 0.0
Cl11 Cl-1 0.3851 0.2552 0.6397 1 0.0
Cl4 Cl-1 1.0906 0.7556 0.8462 1 0.0
Cl1 Cl-1 0.9308 1.0494 0.6081 1 0.0
Mo3 Mo+5 0.61295 0.40712 0.81949 1 0.0
Mo4 Mo+5 0.47094 0.10092 0.76646 1 0.0
Mo1 Mo+5 1.0526 0.93525 0.73391 1 0.0
N1 N-3 0.2505 0.007 0.7548 1 0.0
Cl9 Cl-1 0.8087 0.498 0.9978 1 0.0
Cl12 Cl-1 0.4308 0.2945 0.8977 1 0.0
Cl6 Cl-1 1.0331 0.4323 0.6937 1 0.0
Cl10 Cl-1 0.7321 0.2129 0.7666 1 0.0
